data_4087795
loop_
_publ_author_name
'Allouch, Fatima'
'Dwadnia, Nejib'
'Vologdin, Nikolay V.'
'Svyaschenko, Yurii V.'
'Cattey, H\'el\`ene'
'Penouilh, Marie-Jos\'e'
'Roger, Julien'
'Naoufal, Daoud'
'Ben Salem, Ridha'
'Pirio, Nadine'
'Hierso, Jean-Cyrille'

_publ_section_title
;
 Converging and Diverging Synthetic Strategies to Tetradentate
 (N,N&#x2032;)-Diaminomethyl,(P,P&#x2032;)-Ferrocenyl Ligands: Influence
 of tert-Butyl Groups on Ferrocene Backbone Conformation
;
_journal_issue 20
_journal_name_full Organometallics
_journal_page_first 5015
_journal_paper_doi 10.1021/acs.organomet.5b00601
_journal_volume 34
_journal_year 2015
_chemical_formula_moiety 'C48 H56 Fe N2'
_chemical_formula_sum 'C48 H56 Fe N2'
_chemical_formula_weight 716.79
_space_group_crystal_system monoclinic
_space_group_IT_number 15
_space_group_name_Hall '-C 2yc'
_space_group_name_H-M_alt 'C 1 2/c 1'
_symmetry_space_group_name_Hall '-C 2yc'
_atom_sites_solution_hydrogens geom
_cell_angle_alpha 90
_cell_angle_beta 102.264(3)
_cell_angle_gamma 90
_cell_formula_units_Z 4
_cell_length_a 19.2442(16)
_cell_length_b 12.3631(10)
_cell_length_c 17.4252(14)
_cell_measurement_reflns_used 25002
_cell_measurement_temperature 100
_cell_measurement_theta_max 66.92
_cell_measurement_theta_min 4.28
_cell_volume 4051.2(6)
_computing_cell_refinement 'SAINT (Bruker, 2013)'
_computing_data_collection 'APEX2 (Bruker, 2014)'
_computing_data_reduction 'SAINT (Bruker, 2013)'
_computing_molecular_graphics 'Olex2 (Dolomanov et al., 2009)'
_computing_publication_material 'Olex2 (Dolomanov et al., 2009)'
_computing_structure_refinement 'SHELXL-97 (Sheldrick, 2008)'
_computing_structure_solution 'SHELXS-2013 (Sheldrick, 2008)'
_diffrn_ambient_temperature 100
_diffrn_detector CMOS
_diffrn_detector_area_resol_mean '1024 x 1024'
_diffrn_detector_type 'Photon 100'
_diffrn_measured_fraction_theta_full 0.995
_diffrn_measured_fraction_theta_max 0.995
_diffrn_measurement_device '\k-geometry diffractometer'
_diffrn_measurement_device_type 'Bruker D8 Venture micro Cu'
_diffrn_measurement_method '\f and \w scans''
_diffrn_radiation_collimation 'focusing mirrors'
_diffrn_radiation_monochromator 'QUAZAR MX multilayer optics'
_diffrn_radiation_probe x-ray
_diffrn_radiation_type CuK\a
_diffrn_radiation_wavelength 1.54178
_diffrn_reflns_av_R_equivalents 0.0327
_diffrn_reflns_av_unetI/netI 0.0204
_diffrn_reflns_Laue_measured_fraction_full 0.995
_diffrn_reflns_Laue_measured_fraction_max 0.995
_diffrn_reflns_limit_h_max 22
_diffrn_reflns_limit_h_min -21
_diffrn_reflns_limit_k_max 14
_diffrn_reflns_limit_k_min -14
_diffrn_reflns_limit_l_max 20
_diffrn_reflns_limit_l_min -20
_diffrn_reflns_number 25002
_diffrn_reflns_point_group_measured_fraction_full 0.995
_diffrn_reflns_point_group_measured_fraction_max 0.995
_diffrn_reflns_theta_full 66.920
_diffrn_reflns_theta_max 66.920
_diffrn_reflns_theta_min 4.280
_diffrn_source 'sealed X-ray tube'
_diffrn_source_target Cu
_diffrn_source_type 'high brilliance microfocus sealed tube, Cu'
_exptl_absorpt_coefficient_mu 3.228
_exptl_absorpt_correction_T_max 0.6885
_exptl_absorpt_correction_T_min 0.5480
_exptl_absorpt_correction_type multi-scan
_exptl_absorpt_process_details
;
SADABS-2012/1 (Bruker,2012) was used for absorption correction.
wR2(int) was 0.0791 before and 0.0500 after correction.
The Ratio of minimum to maximum transmission is 0.7959.
The \l/2 correction factor is 0.0015.
;
_exptl_crystal_colour yellow
_exptl_crystal_colour_primary yellow
_exptl_crystal_density_diffrn 1.175
_exptl_crystal_description prism
_exptl_crystal_F_000 1536
_exptl_crystal_size_max 0.37
_exptl_crystal_size_mid 0.25
_exptl_crystal_size_min 0.21
_refine_diff_density_max 0.288
_refine_diff_density_min -0.128
_refine_diff_density_rms 0.043
_refine_ls_extinction_method none
_refine_ls_goodness_of_fit_ref 1.070
_refine_ls_hydrogen_treatment noref
_refine_ls_matrix_type full
_refine_ls_number_parameters 288
_refine_ls_number_reflns 3589
_refine_ls_number_restraints 6
_refine_ls_restrained_S_all 1.071
_refine_ls_R_factor_all 0.0326
_refine_ls_R_factor_gt 0.0314
_refine_ls_shift/su_max 0.000
_refine_ls_shift/su_mean 0.000
_refine_ls_structure_factor_coef Fsqd
_refine_ls_weighting_details 'w=1/[\s^2^(Fo^2^)+(0.0329P)^2^+3.9908P] where P=(Fo^2^+2Fc^2^)/3'
_refine_ls_weighting_scheme calc
_refine_ls_wR_factor_gt 0.0752
_refine_ls_wR_factor_ref 0.0759
_reflns_Friedel_coverage 0.000
_reflns_number_gt 3483
_reflns_number_total 3589
_reflns_threshold_expression 'I > 2\s(I)'
_cod_data_source_file om5b00601_si_003.cif
_cod_data_source_block comp9
_cod_database_code 4087795
_shelx_space_group_comment
;
The symmetry employed for this shelxl refinement is uniquely defined
by the following loop, which should always be used as a source of
symmetry information in preference to the above space-group names.
They are only intended as comments.
;
_shelx_estimated_absorpt_t_max 0.550
_shelx_estimated_absorpt_t_min 0.381
_olex2_refinement_description
;
1. Fixed Uiso
 At 1.2 times of:
  All C(H) groups, All C(H,H) groups
 At 1.5 times of:
  All C(H,H,H) groups
2. Uiso/Uaniso restraints and constraints
Uanis(C18B) \\sim Ueq: with sigma of 0.01 and sigma for terminal atoms of 0.02
3. Others
 Fixed Sof: C15(0.62) C15B(0.38) C16(0.62) H16(0.62) C16B(0.38) H16B(0.38)
 C17(0.62) H17(0.62) C17B(0.38) H17B(0.38) C18(0.62) H18(0.62) C18B(0.38)
 H18B(0.38) C19(0.62) H19(0.62) C19B(0.38) H19B(0.38) C20(0.62) H20(0.62)
 C20B(0.38) H20B(0.38)
4.a Secondary CH2 refined with riding coordinates:
 C7(H7A,H7B), C6(H6A,H6B), C14(H14A,H14B)
4.b Aromatic/amide H refined with riding coordinates:
 C1(H1), C2(H2), C4(H4), C9(H9), C10(H10), C11(H11), C12(H12), C13(H13),
 C16(H16), C16B(H16B), C17(H17), C17B(H17B), C18(H18), C18B(H18B), C19(H19),
 C19B(H19B), C20(H20), C20B(H20B)
4.c Idealised Me refined as rotating group:
 C22(H22A,H22B,H22C), C23(H23A,H23B,H23C), C24(H24A,H24B,H24C)
;
_shelx_shelxl_version_number 2014/7
_olex2_diffrn_ambient_temperature_device 'Oxford Cryosystems'
_olex2_submission_special_instructions 'No special instructions were received'

loop_
_space_group_symop_operation_xyz
'x, y, z'
'-x, y, -z+1/2'
'x+1/2, y+1/2, z'
'-x+1/2, y+1/2, -z+1/2'
'-x, -y, -z'
'x, -y, z-1/2'
'-x+1/2, -y+1/2, -z'
'x+1/2, -y+1/2, z-1/2'

loop_
_atom_site_label
_atom_site_type_symbol
_atom_site_fract_x
_atom_site_fract_y
_atom_site_fract_z
_atom_site_U_iso_or_equiv
_atom_site_adp_type
_atom_site_occupancy
_atom_site_site_symmetry_order
_atom_site_calc_flag
_atom_site_refinement_flags_posn
_atom_site_refinement_flags_adp
_atom_site_refinement_flags_occupancy
_atom_site_disorder_assembly
_atom_site_disorder_group
Fe Fe 0.5000 0.09946(2) 0.2500 0.01472(10) Uani 1 2 d S T P . .
N1 N 0.61179(6) 0.34691(10) 0.13176(7) 0.0201(3) Uani 1 1 d . . . . .
C1 C 0.52885(8) 0.00459(12) 0.16518(8) 0.0194(3) Uani 1 1 d . . . . .
H1 H 0.5379 -0.0710 0.1686 0.023 Uiso 1 1 calc R . . . .
C2 C 0.58002(8) 0.08718(12) 0.18994(8) 0.0192(3) Uani 1 1 d . . . . .
H2 H 0.6289 0.0763 0.2126 0.023 Uiso 1 1 calc R . . . .
C3 C 0.54537(7) 0.18912(12) 0.17503(8) 0.0183(3) Uani 1 1 d . . . . .
C4 C 0.47264(7) 0.16794(12) 0.14022(8) 0.0183(3) Uani 1 1 d . . . . .
H4 H 0.4371 0.2213 0.1236 0.022 Uiso 1 1 calc R . . . .
C7 C 0.67389(8) 0.28555(13) 0.12069(9) 0.0226(3) Uani 1 1 d . . . . .
H7A H 0.6931 0.3195 0.0781 0.027 Uiso 1 1 calc R . . . .
H7B H 0.6588 0.2112 0.1039 0.027 Uiso 1 1 calc R . . . .
C5 C 0.46169(7) 0.05384(12) 0.13430(8) 0.0184(3) Uani 1 1 d . . . . .
C6 C 0.57792(8) 0.29923(12) 0.19258(8) 0.0202(3) Uani 1 1 d . . . . .
H6A H 0.5403 0.3494 0.2016 0.024 Uiso 1 1 calc R . . . .
H6B H 0.6141 0.2947 0.2422 0.024 Uiso 1 1 calc R . . . .
C8 C 0.73240(8) 0.27968(12) 0.19394(9) 0.0215(3) Uani 1 1 d . . . . .
C9 C 0.77424(8) 0.18740(13) 0.20959(10) 0.0276(4) Uani 1 1 d . . . . .
H9 H 0.7655 0.1278 0.1745 0.033 Uiso 1 1 calc R . . . .
C10 C 0.82871(9) 0.18142(15) 0.27595(11) 0.0347(4) Uani 1 1 d . . . . .
H10 H 0.8573 0.1182 0.2855 0.042 Uiso 1 1 calc R . . . .
C11 C 0.84161(9) 0.26703(15) 0.32824(11) 0.0337(4) Uani 1 1 d . . . . .
H11 H 0.8785 0.2624 0.3740 0.040 Uiso 1 1 calc R . . . .
C12 C 0.80032(8) 0.35938(14) 0.31323(10) 0.0288(4) Uani 1 1 d . . . . .
H12 H 0.8088 0.4184 0.3489 0.035 Uiso 1 1 calc R . . . .
C13 C 0.74650(8) 0.36615(13) 0.24626(9) 0.0245(3) Uani 1 1 d . . . . .
H13 H 0.7190 0.4304 0.2360 0.029 Uiso 1 1 calc R . . . .
C14 C 0.56043(8) 0.36041(13) 0.05716(9) 0.0249(3) Uani 1 1 d . . . . .
H14A H 0.5149 0.3880 0.0672 0.030 Uiso 1 1 calc R . . A 1
H14B H 0.5513 0.2897 0.0303 0.030 Uiso 1 1 calc R . . A 1
C15 C 0.5912(6) 0.4433(9) 0.0029(7) 0.0154(16) Uani 0.62 1 d . . . B 1
C15B C 0.5785(10) 0.4198(15) -0.0017(15) 0.022(3) Uani 0.38 1 d . . . B 2
C16 C 0.6260(6) 0.5346(9) 0.0344(5) 0.0223(13) Uani 0.62 1 d . . . B 1
H16 H 0.6333 0.5477 0.0893 0.027 Uiso 0.62 1 calc R . . B 1
C16B C 0.6244(12) 0.5083(15) 0.0158(8) 0.036(4) Uani 0.38 1 d . . . B 2
H16B H 0.6411 0.5253 0.0697 0.044 Uiso 0.38 1 calc R . . B 2
C17 C 0.6505(4) 0.6076(5) -0.0131(4) 0.0327(13) Uani 0.62 1 d . . . B 1
H17 H 0.6740 0.6714 0.0092 0.039 Uiso 0.62 1 calc R . . B 1
C17B C 0.6483(6) 0.5753(9) -0.0398(7) 0.043(3) Uani 0.38 1 d . . . B 2
H17B H 0.6798 0.6343 -0.0245 0.052 Uiso 0.38 1 calc R . . B 2
C18 C 0.6415(3) 0.5896(4) -0.0932(4) 0.0326(12) Uani 0.62 1 d . . . B 1
H18 H 0.6597 0.6396 -0.1254 0.039 Uiso 0.62 1 calc R . . B 1
C18B C 0.6231(5) 0.5491(9) -0.1160(6) 0.038(3) Uani 0.38 1 d . U . B 2
H18B H 0.6383 0.5903 -0.1554 0.046 Uiso 0.38 1 calc R . . B 2
C19 C 0.6057(4) 0.4978(5) -0.1255(3) 0.0400(19) Uani 0.62 1 d . . . B 1
H19 H 0.5982 0.4852 -0.1804 0.048 Uiso 0.62 1 calc R . . B 1
C19B C 0.5763(5) 0.4654(9) -0.1387(6) 0.043(2) Uani 0.38 1 d . . . B 2
H19B H 0.5585 0.4504 -0.1928 0.052 Uiso 0.38 1 calc R . . B 2
C20 C 0.5808(3) 0.4237(7) -0.0773(6) 0.0371(15) Uani 0.62 1 d . . . B 1
H20 H 0.5568 0.3601 -0.0992 0.045 Uiso 0.62 1 calc R . . B 1
C20B C 0.5555(5) 0.4032(10) -0.0814(9) 0.035(2) Uani 0.38 1 d . . . B 2
H20B H 0.5233 0.3454 -0.0981 0.041 Uiso 0.38 1 calc R . . B 2
C21 C 0.39413(8) -0.00266(13) 0.09308(9) 0.0238(3) Uani 1 1 d . . . . .
C22 C 0.39731(10) -0.01215(16) 0.00581(10) 0.0372(4) Uani 1 1 d . . . . .
H22A H 0.4376 -0.0580 0.0006 0.056 Uiso 1 1 calc GR . . . .
H22B H 0.4033 0.0599 -0.0153 0.056 Uiso 1 1 calc GR . . . .
H22C H 0.3531 -0.0444 -0.0235 0.056 Uiso 1 1 calc GR . . . .
C23 C 0.38881(10) -0.11545(14) 0.12648(11) 0.0349(4) Uani 1 1 d . . . . .
H23A H 0.3863 -0.1098 0.1819 0.052 Uiso 1 1 calc GR . . . .
H23B H 0.4308 -0.1578 0.1218 0.052 Uiso 1 1 calc GR . . . .
H23C H 0.3459 -0.1513 0.0972 0.052 Uiso 1 1 calc GR . . . .
C24 C 0.32801(9) 0.06254(16) 0.09891(11) 0.0358(4) Uani 1 1 d . . . . .
H24A H 0.3263 0.0723 0.1543 0.054 Uiso 1 1 calc GR . . . .
H24B H 0.2854 0.0237 0.0719 0.054 Uiso 1 1 calc GR . . . .
H24C H 0.3299 0.1334 0.0743 0.054 Uiso 1 1 calc GR . . . .

loop_
_atom_site_aniso_label
_atom_site_aniso_U_11
_atom_site_aniso_U_22
_atom_site_aniso_U_33
_atom_site_aniso_U_23
_atom_site_aniso_U_13
_atom_site_aniso_U_12
Fe 0.01399(16) 0.01603(17) 0.01442(16) 0.000 0.00366(11) 0.000
N1 0.0197(6) 0.0222(7) 0.0194(6) 0.0023(5) 0.0065(5) -0.0023(5)
C1 0.0236(8) 0.0191(7) 0.0178(7) -0.0014(6) 0.0093(6) 0.0014(6)
C2 0.0166(7) 0.0246(8) 0.0180(7) 0.0013(6) 0.0074(6) 0.0015(6)
C3 0.0186(7) 0.0213(8) 0.0159(7) 0.0018(6) 0.0059(6) -0.0014(6)
C4 0.0187(7) 0.0214(8) 0.0147(7) 0.0023(6) 0.0033(5) 0.0007(6)
C7 0.0234(8) 0.0241(8) 0.0216(7) 0.0004(6) 0.0082(6) -0.0014(6)
C5 0.0203(7) 0.0221(8) 0.0136(7) -0.0009(6) 0.0050(5) -0.0017(6)
C6 0.0199(7) 0.0228(8) 0.0186(7) -0.0009(6) 0.0058(6) -0.0037(6)
C8 0.0194(7) 0.0240(8) 0.0232(8) 0.0025(6) 0.0093(6) -0.0037(6)
C9 0.0254(8) 0.0255(8) 0.0330(9) -0.0011(7) 0.0084(7) -0.0014(7)
C10 0.0276(9) 0.0318(10) 0.0434(10) 0.0032(8) 0.0046(7) 0.0054(7)
C11 0.0231(8) 0.0399(10) 0.0349(9) 0.0036(8) -0.0008(7) -0.0018(7)
C12 0.0255(8) 0.0304(9) 0.0305(9) -0.0027(7) 0.0062(7) -0.0074(7)
C13 0.0216(8) 0.0230(8) 0.0301(8) 0.0019(7) 0.0080(6) -0.0028(6)
C14 0.0256(8) 0.0257(8) 0.0223(8) 0.0007(6) 0.0026(6) 0.0000(7)
C15 0.016(4) 0.013(5) 0.018(2) 0.003(3) 0.006(3) -0.006(3)
C15B 0.012(5) 0.011(7) 0.043(5) 0.004(4) 0.006(4) -0.002(4)
C16 0.0216(19) 0.026(4) 0.019(3) 0.003(2) 0.002(2) -0.006(2)
C16B 0.030(4) 0.049(11) 0.027(7) 0.014(6) 0.002(6) 0.004(7)
C17 0.0232(17) 0.039(3) 0.035(3) 0.0123(18) 0.005(2) 0.0046(19)
C17B 0.027(3) 0.056(7) 0.050(8) 0.035(5) 0.015(5) 0.008(4)
C18 0.033(3) 0.032(3) 0.040(3) 0.015(2) 0.022(2) 0.013(2)
C18B 0.039(5) 0.043(7) 0.039(6) 0.025(6) 0.023(4) 0.011(5)
C19 0.065(5) 0.032(4) 0.027(2) 0.000(3) 0.022(3) 0.013(4)
C19B 0.059(6) 0.050(7) 0.027(4) 0.019(4) 0.022(4) 0.029(4)
C20 0.059(4) 0.028(3) 0.027(2) -0.0021(18) 0.017(3) 0.008(3)
C20B 0.045(6) 0.036(6) 0.026(4) 0.012(4) 0.015(5) 0.020(4)
C21 0.0234(8) 0.0276(8) 0.0201(7) -0.0036(6) 0.0042(6) -0.0062(6)
C22 0.0388(10) 0.0486(11) 0.0230(9) -0.0091(8) 0.0039(7) -0.0185(9)
C23 0.0347(10) 0.0307(10) 0.0388(10) -0.0013(8) 0.0068(8) -0.0135(7)
C24 0.0208(8) 0.0446(11) 0.0382(10) -0.0079(8) -0.0019(7) -0.0036(8)

loop_
_atom_type_symbol
_atom_type_description
_atom_type_scat_dispersion_real
_atom_type_scat_dispersion_imag
_atom_type_scat_source
C C 0.0181 0.0091 'International Tables Vol C Tables 4.2.6.8 and 6.1.1.4'
H H 0.0000 0.0000 'International Tables Vol C Tables 4.2.6.8 and 6.1.1.4'
Fe Fe -1.1336 3.1974 'International Tables Vol C Tables 4.2.6.8 and 6.1.1.4'
N N 0.0311 0.0180 'International Tables Vol C Tables 4.2.6.8 and 6.1.1.4'

loop_
_geom_angle_atom_site_label_1
_geom_angle_atom_site_label_2
_geom_angle_atom_site_label_3
_geom_angle
_geom_angle_site_symmetry_1
_geom_angle_site_symmetry_3
C1 Fe C1 110.34(8) . 2_655
C1 Fe C4 67.69(6) . .
C1 Fe C4 148.22(6) 2_655 .
C1 Fe C4 67.69(6) 2_655 2_655
C1 Fe C4 148.22(6) . 2_655
C1 Fe C5 40.45(6) 2_655 2_655
C1 Fe C5 40.46(6) . .
C1 Fe C5 116.75(6) . 2_655
C1 Fe C5 116.75(6) 2_655 .
C2 Fe C1 132.42(6) . 2_655
C2 Fe C1 40.58(6) 2_655 2_655
C2 Fe C1 40.58(6) . .
C2 Fe C1 132.43(6) 2_655 .
C2 Fe C2 171.47(8) 2_655 .
C2 Fe C3 146.93(6) 2_655 .
C2 Fe C3 40.76(6) . .
C2 Fe C3 40.76(6) 2_655 2_655
C2 Fe C3 146.93(6) . 2_655
C2 Fe C4 115.81(6) . 2_655
C2 Fe C4 68.03(6) . .
C2 Fe C4 68.03(6) 2_655 2_655
C2 Fe C4 115.81(6) 2_655 .
C2 Fe C5 109.09(6) . 2_655
C2 Fe C5 68.44(6) . .
C2 Fe C5 109.08(6) 2_655 .
C2 Fe C5 68.44(6) 2_655 2_655
C3 Fe C1 68.43(6) . .
C3 Fe C1 170.66(6) 2_655 .
C3 Fe C1 170.66(6) . 2_655
C3 Fe C1 68.43(6) 2_655 2_655
C3 Fe C3 114.36(8) . 2_655
C3 Fe C4 108.15(6) 2_655 .
C3 Fe C4 40.71(6) . .
C3 Fe C4 40.71(6) 2_655 2_655
C3 Fe C4 108.15(6) . 2_655
C3 Fe C5 131.08(6) . 2_655
C3 Fe C5 131.07(6) 2_655 .
C3 Fe C5 68.77(6) 2_655 2_655
C3 Fe C5 68.78(6) . .
C4 Fe C4 131.36(8) 2_655 .
C4 Fe C5 170.16(6) . 2_655
C4 Fe C5 40.44(6) 2_655 2_655
C4 Fe C5 40.44(6) . .
C4 Fe C5 170.16(6) 2_655 .
C5 Fe C5 148.42(8) 2_655 .
C7 N1 C6 112.61(12) . .
C7 N1 C14 110.98(12) . .
C14 N1 C6 111.34(11) . .
Fe C1 H1 126.2 . .
C2 C1 Fe 69.31(8) . .
C2 C1 H1 125.6 . .
C2 C1 C5 108.77(13) . .
C5 C1 Fe 70.48(8) . .
C5 C1 H1 125.6 . .
Fe C2 H2 125.9 . .
C1 C2 Fe 70.11(8) . .
C1 C2 H2 125.9 . .
C1 C2 C3 108.26(13) . .
C3 C2 Fe 69.70(8) . .
C3 C2 H2 125.9 . .
C2 C3 Fe 69.54(8) . .
C2 C3 C4 107.12(13) . .
C2 C3 C6 127.30(13) . .
C4 C3 Fe 70.04(8) . .
C4 C3 C6 125.58(13) . .
C6 C3 Fe 125.25(10) . .
Fe C4 H4 126.5 . .
C3 C4 Fe 69.25(8) . .
C3 C4 H4 125.4 . .
C3 C4 C5 109.19(13) . .
C5 C4 Fe 70.41(8) . .
C5 C4 H4 125.4 . .
N1 C7 H7A 108.9 . .
N1 C7 H7B 108.9 . .
N1 C7 C8 113.32(12) . .
H7A C7 H7B 107.7 . .
C8 C7 H7A 108.9 . .
C8 C7 H7B 108.9 . .
C1 C5 Fe 69.06(8) . .
C1 C5 C4 106.66(12) . .
C1 C5 C21 126.81(14) . .
C4 C5 Fe 69.15(8) . .
C4 C5 C21 126.05(13) . .
C21 C5 Fe 132.73(10) . .
N1 C6 C3 116.31(12) . .
N1 C6 H6A 108.2 . .
N1 C6 H6B 108.2 . .
C3 C6 H6A 108.2 . .
C3 C6 H6B 108.2 . .
H6A C6 H6B 107.4 . .
C9 C8 C7 120.07(14) . .
C9 C8 C13 118.50(14) . .
C13 C8 C7 121.43(14) . .
C8 C9 H9 119.6 . .
C10 C9 C8 120.72(16) . .
C10 C9 H9 119.6 . .
C9 C10 H10 119.8 . .
C11 C10 C9 120.39(16) . .
C11 C10 H10 119.8 . .
C10 C11 H11 120.3 . .
C12 C11 C10 119.41(16) . .
C12 C11 H11 120.3 . .
C11 C12 H12 119.9 . .
C11 C12 C13 120.29(16) . .
C13 C12 H12 119.9 . .
C8 C13 H13 119.7 . .
C12 C13 C8 120.69(15) . .
C12 C13 H13 119.7 . .
N1 C14 H14A 109.8 . .
N1 C14 H14B 109.8 . .
N1 C14 C15 109.5(4) . .
H14A C14 H14B 108.2 . .
C15 C14 H14A 109.8 . .
C15 C14 H14B 109.8 . .
C15B C14 N1 119.8(8) . .
C16 C15 C14 120.3(10) . .
C16 C15 C20 120.1(9) . .
C20 C15 C14 119.6(7) . .
C14 C15B C16B 120(2) . .
C14 C15B C20B 126.7(12) . .
C20B C15B C16B 112.8(17) . .
C15 C16 H16 119.9 . .
C15 C16 C17 120.1(7) . .
C17 C16 H16 119.9 . .
C15B C16B H16B 117.0 . .
C15B C16B C17B 125.9(15) . .
C17B C16B H16B 117.0 . .
C16 C17 H17 119.5 . .
C16 C17 C18 121.0(6) . .
C18 C17 H17 119.5 . .
C16B C17B H17B 122.3 . .
C18B C17B C16B 115.4(11) . .
C18B C17B H17B 122.3 . .
C17 C18 H18 120.5 . .
C19 C18 C17 119.1(5) . .
C19 C18 H18 120.5 . .
C17B C18B H18B 118.7 . .
C17B C18B C19B 122.6(10) . .
C19B C18B H18B 118.7 . .
C18 C19 H19 120.1 . .
C18 C19 C20 119.9(6) . .
C20 C19 H19 120.1 . .
C18B C19B H19B 120.6 . .
C18B C19B C20B 118.9(11) . .
C20B C19B H19B 120.6 . .
C15 C20 C19 119.8(6) . .
C15 C20 H20 120.1 . .
C19 C20 H20 120.1 . .
C15B C20B C19B 124.3(11) . .
C15B C20B H20B 117.9 . .
C19B C20B H20B 117.9 . .
C5 C21 C22 107.04(12) . .
C5 C21 C23 111.19(13) . .
C5 C21 C24 111.60(13) . .
C23 C21 C22 109.13(14) . .
C23 C21 C24 109.46(14) . .
C24 C21 C22 108.33(14) . .
C21 C22 H22A 109.5 . .
C21 C22 H22B 109.5 . .
C21 C22 H22C 109.5 . .
H22A C22 H22B 109.5 . .
H22A C22 H22C 109.5 . .
H22B C22 H22C 109.5 . .
C21 C23 H23A 109.5 . .
C21 C23 H23B 109.5 . .
C21 C23 H23C 109.5 . .
H23A C23 H23B 109.5 . .
H23A C23 H23C 109.5 . .
H23B C23 H23C 109.5 . .
C21 C24 H24A 109.5 . .
C21 C24 H24B 109.5 . .
C21 C24 H24C 109.5 . .
H24A C24 H24B 109.5 . .
H24A C24 H24C 109.5 . .
H24B C24 H24C 109.5 . .

loop_
_geom_bond_atom_site_label_1
_geom_bond_atom_site_label_2
_geom_bond_distance
_geom_bond_site_symmetry_2
Fe C1 2.0536(14) 2_655
Fe C1 2.0536(14) .
Fe C2 2.0431(14) .
Fe C2 2.0430(14) 2_655
Fe C3 2.0451(14) .
Fe C3 2.0451(14) 2_655
Fe C4 2.0556(14) .
Fe C4 2.0556(14) 2_655
Fe C5 2.0724(14) .
Fe C5 2.0724(14) 2_655
N1 C7 1.4625(19) .
N1 C6 1.4795(18) .
N1 C14 1.4658(19) .
C1 H1 0.9500 .
C1 C2 1.421(2) .
C1 C5 1.427(2) .
C2 H2 0.9500 .
C2 C3 1.424(2) .
C3 C4 1.427(2) .
C3 C6 1.502(2) .
C4 H4 0.9500 .
C4 C5 1.427(2) .
C7 H7A 0.9900 .
C7 H7B 0.9900 .
C7 C8 1.514(2) .
C5 C21 1.516(2) .
C6 H6A 0.9900 .
C6 H6B 0.9900 .
C8 C9 1.390(2) .
C8 C13 1.394(2) .
C9 H9 0.9500 .
C9 C10 1.388(2) .
C10 H10 0.9500 .
C10 C11 1.384(3) .
C11 H11 0.9500 .
C11 C12 1.384(2) .
C12 H12 0.9500 .
C12 C13 1.389(2) .
C13 H13 0.9500 .
C14 H14A 0.9900 .
C14 H14B 0.9900 .
C14 C15 1.592(10) .
C14 C15B 1.37(2) .
C15 C16 1.368(10) .
C15 C20 1.389(16) .
C15B C16B 1.40(2) .
C15B C20B 1.38(3) .
C16 H16 0.9500 .
C16 C17 1.373(15) .
C16B H16B 0.9500 .
C16B C17B 1.42(3) .
C17 H17 0.9500 .
C17 C18 1.387(7) .
C17B H17B 0.9500 .
C17B C18B 1.352(14) .
C18 H18 0.9500 .
C18 C19 1.383(7) .
C18B H18B 0.9500 .
C18B C19B 1.374(13) .
C19 H19 0.9500 .
C19 C20 1.394(10) .
C19B H19B 0.9500 .
C19B C20B 1.384(18) .
C20 H20 0.9500 .
C20B H20B 0.9500 .
C21 C22 1.539(2) .
C21 C23 1.523(2) .
C21 C24 1.528(2) .
C22 H22A 0.9800 .
C22 H22B 0.9800 .
C22 H22C 0.9800 .
C23 H23A 0.9800 .
C23 H23B 0.9800 .
C23 H23C 0.9800 .
C24 H24A 0.9800 .
C24 H24B 0.9800 .
C24 H24C 0.9800 .

loop_
_geom_torsion_atom_site_label_1
_geom_torsion_atom_site_label_2
_geom_torsion_atom_site_label_3
_geom_torsion_atom_site_label_4
_geom_torsion
Fe C1 C2 C3 -59.47(10)
Fe C1 C5 C4 59.18(9)
Fe C1 C5 C21 -128.39(14)
Fe C2 C3 C4 -60.26(9)
Fe C2 C3 C6 119.35(14)
Fe C3 C4 C5 -59.24(10)
Fe C3 C6 N1 176.35(10)
Fe C4 C5 C1 -59.13(9)
Fe C4 C5 C21 128.37(14)
Fe C5 C21 C22 179.59(13)
Fe C5 C21 C23 -61.30(19)
Fe C5 C21 C24 61.23(19)
N1 C7 C8 C9 145.80(14)
N1 C7 C8 C13 -35.30(19)
N1 C14 C15 C16 -41.2(12)
N1 C14 C15 C20 140.5(8)
N1 C14 C15B C16B -32(2)
N1 C14 C15B C20B 148.0(15)
C1 C2 C3 Fe 59.73(10)
C1 C2 C3 C4 -0.52(15)
C1 C2 C3 C6 179.08(13)
C1 C5 C21 C22 -85.61(18)
C1 C5 C21 C23 33.5(2)
C1 C5 C21 C24 156.03(14)
C2 C1 C5 Fe -58.91(9)
C2 C1 C5 C4 0.27(15)
C2 C1 C5 C21 172.69(13)
C2 C3 C4 Fe 59.94(9)
C2 C3 C4 C5 0.70(16)
C2 C3 C6 N1 86.33(18)
C3 C4 C5 Fe 58.53(10)
C3 C4 C5 C1 -0.60(15)
C3 C4 C5 C21 -173.10(13)
C4 C3 C6 N1 -94.13(17)
C4 C5 C21 C22 85.40(18)
C4 C5 C21 C23 -155.49(14)
C4 C5 C21 C24 -33.0(2)
C7 N1 C6 C3 -64.96(16)
C7 N1 C14 C15 -71.3(5)
C7 N1 C14 C15B -65.0(11)
C7 C8 C9 C10 179.11(15)
C7 C8 C13 C12 179.93(14)
C5 C1 C2 Fe 59.63(9)
C5 C1 C2 C3 0.16(15)
C6 N1 C7 C8 -60.82(16)
C6 N1 C14 C15 162.4(5)
C6 N1 C14 C15B 168.8(11)
C6 C3 C4 Fe -119.68(14)
C6 C3 C4 C5 -178.92(13)
C8 C9 C10 C11 0.8(3)
C9 C8 C13 C12 -1.2(2)
C9 C10 C11 C12 -0.9(3)
C10 C11 C12 C13 -0.1(3)
C11 C12 C13 C8 1.1(2)
C13 C8 C9 C10 0.2(2)
C14 N1 C7 C8 173.60(12)
C14 N1 C6 C3 60.43(17)
C14 C15 C16 C17 -177.9(8)
C14 C15 C20 C19 178.0(7)
C14 C15B C16B C17B 178.7(14)
C14 C15B C20B C19B -179.2(15)
C15 C16 C17 C18 -1.0(14)
C15B C16B C17B C18B 0(2)
C16 C15 C20 C19 -0.3(16)
C16 C17 C18 C19 1.6(11)
C16B C15B C20B C19B 1(3)
C16B C17B C18B C19B 1.5(16)
C17 C18 C19 C20 -1.5(10)
C17B C18B C19B C20B -1.8(16)
C18 C19 C20 C15 0.9(12)
C18B C19B C20B C15B 0(2)
C20 C15 C16 C17 0.3(17)
C20B C15B C16B C17B -2(3)
